data_7245869
loop_
_publ_author_name
'Polo-Cuadrado, Efra\'in'
'Rojas-Pe\~na, Cristian'
'Acosta-Quiroga, Karen'
'Camargo-Ayala, Lorena'
'Brito, Iv\'an'
'Cisterna, Jonathan'
'Moncada, F\'elix'
'Trilleras, Jorge'
'Rodr\'iguez-N\'u\~nez, Yeray A.'
'Gutierrez, Margarita'

_publ_section_title
;
 Design, synthesis, theoretical study, antioxidant, and anticholinesterase
 activities of new pyrazolo-fused phenanthrolines
;
_journal_issue 51
_journal_name_full 'RSC Advances'
_journal_page_first 33032
_journal_page_last 33048
_journal_paper_doi 10.1039/D2RA05532E
_journal_volume 12
_journal_year 2022
_chemical_formula_moiety 'C30 H26 N6 O3'
_chemical_formula_sum 'C30 H26 N6 O3'
_chemical_formula_weight 518.57
_space_group_crystal_system monoclinic
_space_group_IT_number 14
_space_group_name_Hall '-P 2yn'
_space_group_name_H-M_alt 'P 1 21/n 1'
_atom_sites_solution_hydrogens mixed
_atom_sites_solution_primary dual
_audit_creation_date 2022-07-18
_audit_creation_method
;
Olex2 1.5
(compiled 2022.04.07 svn.rca3783a0 for OlexSys, GUI svn.r6498)
;
_audit_update_record
;
2022-08-11 deposited with the CCDC.	2022-11-03 downloaded from the CCDC.
;
_cell_angle_alpha 90
_cell_angle_beta 100.785(2)
_cell_angle_gamma 90
_cell_formula_units_Z 4
_cell_length_a 10.0883(8)
_cell_length_b 12.4670(11)
_cell_length_c 20.6411(18)
_cell_measurement_reflns_used 6969
_cell_measurement_temperature 295.94
_cell_measurement_theta_max 26.50
_cell_measurement_theta_min 2.95
_cell_volume 2550.2(4)
_computing_cell_refinement 'SAINT v8.37A (Bruker, 2015)'
_computing_data_reduction 'SAINT v8.37A (Bruker, 2015)'
_computing_molecular_graphics 'Olex2 1.5 (Dolomanov et al., 2009)'
_computing_publication_material 'Olex2 1.5 (Dolomanov et al., 2009)'
_computing_structure_refinement 'SHELXL 2018/3 (Sheldrick, 2015)'
_computing_structure_solution 'SHELXT 2018/2 (Sheldrick, 2018)'
_diffrn_ambient_temperature 295.94
_diffrn_measured_fraction_theta_full 0.998
_diffrn_measured_fraction_theta_max 0.987
_diffrn_measurement_device_type 'Bruker APEX-II CCD'
_diffrn_measurement_method '\f and \w scans'
_diffrn_radiation_type MoK\a
_diffrn_radiation_wavelength 0.71073
_diffrn_reflns_av_R_equivalents 0.0427
_diffrn_reflns_av_unetI/netI 0.0318
_diffrn_reflns_Laue_measured_fraction_full 0.998
_diffrn_reflns_Laue_measured_fraction_max 0.987
_diffrn_reflns_limit_h_max 11
_diffrn_reflns_limit_h_min -12
_diffrn_reflns_limit_k_max 15
_diffrn_reflns_limit_k_min -15
_diffrn_reflns_limit_l_max 26
_diffrn_reflns_limit_l_min -26
_diffrn_reflns_number 25717
_diffrn_reflns_point_group_measured_fraction_full 0.998
_diffrn_reflns_point_group_measured_fraction_max 0.987
_diffrn_reflns_theta_full 25.242
_diffrn_reflns_theta_max 27.008
_diffrn_reflns_theta_min 2.946
_diffrn_source_current 30.0
_diffrn_source_power 1.5
_diffrn_source_voltage 50.0
_diffrn_standards_number 0
_exptl_absorpt_coefficient_mu 0.090
_exptl_absorpt_correction_T_max 0.7454
_exptl_absorpt_correction_T_min 0.6773
_exptl_absorpt_correction_type numerical
_exptl_absorpt_process_details
;
SADABS-2016/2 (Bruker,2016/2) was used for absorption correction.
wR2(int) was 0.0530 before and 0.0479 after correction.
The Ratio of minimum to maximum transmission is 0.9086.
The \l/2 correction factor is Not present.
;
_exptl_crystal_colour 'clear light colourless'
_exptl_crystal_colour_lustre clear
_exptl_crystal_colour_modifier light
_exptl_crystal_colour_primary colourless
_exptl_crystal_density_diffrn 1.351
_exptl_crystal_description block
_exptl_crystal_F_000 1088
_exptl_crystal_size_max 0.18
_exptl_crystal_size_mid 0.16
_exptl_crystal_size_min 0.11
_refine_diff_density_max 0.452
_refine_diff_density_min -0.296
_refine_diff_density_rms 0.047
_refine_ls_extinction_coef 0.0064(10)
_refine_ls_extinction_expression Fc^*^=kFc[1+0.001xFc^2^\l^3^/sin(2\q)]^-1/4^
_refine_ls_extinction_method 'SHELXL-2018/3 (Sheldrick 2018)'
_refine_ls_goodness_of_fit_ref 1.035
_refine_ls_hydrogen_treatment constr
_refine_ls_matrix_type full
_refine_ls_number_parameters 323
_refine_ls_number_reflns 5498
_refine_ls_number_restraints 0
_refine_ls_restrained_S_all 1.035
_refine_ls_R_factor_all 0.0913
_refine_ls_R_factor_gt 0.0574
_refine_ls_shift/su_max 0.000
_refine_ls_shift/su_mean 0.000
_refine_ls_structure_factor_coef Fsqd
_refine_ls_weighting_details 'w=1/[\s^2^(Fo^2^)+(0.0590P)^2^+2.0939P] where P=(Fo^2^+2Fc^2^)/3'
_refine_ls_weighting_scheme calc
_refine_ls_wR_factor_gt 0.1366
_refine_ls_wR_factor_ref 0.1633
_reflns_Friedel_coverage 0.000
_reflns_number_gt 3791
_reflns_number_total 5498
_reflns_threshold_expression 'I > 2\s(I)'
_cod_data_source_file d2ra05532e2.cif
_cod_data_source_block mg_f2_2021
_cod_database_code 7245869
_shelx_shelxl_version_number 2018/3
_shelx_space_group_comment
;
The symmetry employed for this shelxl refinement is uniquely defined
by the following loop, which should always be used as a source of
symmetry information in preference to the above space-group names.
They are only intended as comments.
;
_shelx_estimated_absorpt_t_max 0.990
_shelx_estimated_absorpt_t_min 0.984
_olex2_refinement_description
;
1. Uiso/Uaniso restraints and constraints
Uanis(C17B) = Uanis(C16B) = Uanis(C7B) = Uanis(C18B) = Uanis(C20B) =
Uanis(C19B) = Uanis(C18A) = Uanis(C17A) = Uanis(C16A) = Uanis(C7A) =
Uanis(C20A) = Uanis(C19A)
2. Others
 Sof(C7A)=Sof(C20A)=Sof(H20A)=Sof(C19A)=Sof(H19A)=Sof(C18A)=Sof(H18A)=
 Sof(C17A)=Sof(H17A)=Sof(C16A)=Sof(H16A)=1-FVAR(1)
 Sof(C7B)=Sof(C20B)=Sof(H20B)=Sof(C19B)=Sof(H19B)=Sof(C18B)=Sof(H18B)=
 Sof(C17B)=Sof(H17B)=Sof(C16B)=Sof(H16B)=FVAR(1)
3.a Rotating group:
 N32(H32A,H32B)
3.b Secondary CH2 refined with riding coordinates:
 C12(H12A,H12B), C13(H13A,H13B)
3.c Aromatic/amide H refined with riding coordinates:
 C26(H26), C30(H30), C11(H11), C20B(H20B), C19B(H19B), C18B(H18B), C17B(H17B),
 C16B(H16B), C20A(H20A), C19A(H19A), C18A(H18A), C17A(H17A), C16A(H16A)
3.d Fitted hexagon refined as free rotating group:
 C7B(C20B,C19B,C18B,C17B,C16B), C7A(C20A,C19A,C18A,C17A,C16A)
3.e Idealised Me refined as rotating group:
 C37(H37A,H37B,H37C), C36(H36A,H36B,H36C), C38(H38A,H38B,H38C), C6(H6A,H6B,H6C)
;
_olex2_submission_special_instructions 'No special instructions were received'

loop_
_space_group_symop_operation_xyz
'x, y, z'
'-x+1/2, y+1/2, -z+1/2'
'-x, -y, -z'
'x-1/2, -y-1/2, z-1/2'

loop_
_atom_site_label
_atom_site_type_symbol
_atom_site_fract_x
_atom_site_fract_y
_atom_site_fract_z
_atom_site_U_iso_or_equiv
_atom_site_adp_type
_atom_site_occupancy
_atom_site_site_symmetry_order
_atom_site_calc_flag
_atom_site_refinement_flags_posn
_atom_site_refinement_flags_adp
_atom_site_refinement_flags_occupancy
_atom_site_disorder_assembly
_atom_site_disorder_group
O34 O 0.02637(16) 0.01612(14) 0.36346(8) 0.0495(4) Uani 1 1 d . . . . .
O31 O 0.17995(18) -0.10282(13) 0.45607(9) 0.0501(4) Uani 1 1 d . . . . .
O35 O 0.37688(19) -0.01253(14) 0.54524(9) 0.0567(5) Uani 1 1 d . . . . .
N24 N 0.41530(18) 0.53798(14) 0.41337(10) 0.0388(4) Uani 1 1 d . . . . .
N8 N 0.7797(2) 0.39290(17) 0.31723(11) 0.0493(5) Uani 1 1 d . . . . .
N1 N 0.9542(2) 0.51899(19) 0.30354(11) 0.0535(6) Uani 1 1 d . . . . .
C27 C 0.1320(2) 0.06734(17) 0.40222(11) 0.0350(5) Uani 1 1 d . . . . .
N32 N 0.2386(2) 0.61136(17) 0.45514(12) 0.0553(6) Uani 1 1 d . . . . .
H32A H 0.254913 0.664662 0.430982 0.066 Uiso 1 1 d R U . . .
H32B H 0.152121 0.602072 0.448911 0.066 Uiso 1 1 d R U . . .
C25 C 0.2738(2) 0.21857(17) 0.43741(11) 0.0345(5) Uani 1 1 d . . . . .
C26 C 0.1664(2) 0.17381(17) 0.39463(11) 0.0359(5) Uani 1 1 d . . . . .
H26 H 0.117216 0.214862 0.360831 0.043 Uiso 1 1 calc R U . . .
N5 N 0.9788(2) 0.6267(2) 0.31638(12) 0.0622(7) Uani 1 1 d . . . . .
C29 C 0.3108(2) 0.05280(18) 0.49638(11) 0.0381(5) Uani 1 1 d . . . . .
C30 C 0.3452(2) 0.15931(18) 0.48917(11) 0.0392(5) Uani 1 1 d . . . . .
H30 H 0.415389 0.190567 0.518766 0.047 Uiso 1 1 calc R U . . .
C15 C 0.4817(2) 0.45165(17) 0.39717(11) 0.0366(5) Uani 1 1 d . . . . .
C28 C 0.2066(2) 0.00545(17) 0.45243(11) 0.0368(5) Uani 1 1 d . . . . .
C22 C 0.2490(2) 0.41901(17) 0.44289(11) 0.0362(5) Uani 1 1 d . . . . .
C21 C 0.3211(2) 0.32979(17) 0.42769(11) 0.0352(5) Uani 1 1 d . . . . .
C10 C 0.6066(2) 0.47126(18) 0.37096(11) 0.0383(5) Uani 1 1 d . . . . .
C23 C 0.3013(2) 0.52289(18) 0.43670(11) 0.0377(5) Uani 1 1 d . . . . .
C11 C 0.6679(2) 0.57114(19) 0.37459(12) 0.0425(5) Uani 1 1 d . . . . .
H11 H 0.631224 0.629415 0.393181 0.051 Uiso 1 1 calc R U . . .
C2 C 0.8366(2) 0.4902(2) 0.32310(12) 0.0443(6) Uani 1 1 d . . . . .
C14 C 0.4403(2) 0.34612(18) 0.40419(12) 0.0406(5) Uani 1 1 d . . . . .
N33 N 0.0245(2) 0.38715(18) 0.48185(15) 0.0708(8) Uani 1 1 d . . . . .
C3 C 0.7863(2) 0.5814(2) 0.34944(12) 0.0466(6) Uani 1 1 d . . . . .
C9 C 0.6653(2) 0.3858(2) 0.34068(12) 0.0453(6) Uani 1 1 d . . . . .
C7B C 1.0451(6) 0.4690(9) 0.2767(5) 0.0589(6) Uani 0.343(10) 1 d G . P A 2
C20B C 1.0315(7) 0.3621(9) 0.2575(5) 0.0589(6) Uani 0.343(10) 1 d G . P A 2
H20B H 0.956785 0.322953 0.264268 0.071 Uiso 0.343(10) 1 calc R U P A 2
C19B C 1.1295(9) 0.3137(7) 0.2282(4) 0.0589(6) Uani 0.343(10) 1 d G . P A 2
H19B H 1.120343 0.242190 0.215296 0.071 Uiso 0.343(10) 1 calc R U P A 2
C18B C 1.2411(6) 0.3722(8) 0.2180(4) 0.0589(6) Uani 0.343(10) 1 d G . P A 2
H18B H 1.306671 0.339848 0.198411 0.071 Uiso 0.343(10) 1 calc R U P A 2
C17B C 1.2548(7) 0.4791(9) 0.2373(4) 0.0589(6) Uani 0.343(10) 1 d G . P A 2
H17B H 1.329443 0.518269 0.230498 0.071 Uiso 0.343(10) 1 calc R U P A 2
C16B C 1.1568(9) 0.5275(8) 0.2666(4) 0.0589(6) Uani 0.343(10) 1 d G . P A 2
H16B H 1.165887 0.599034 0.279471 0.071 Uiso 0.343(10) 1 calc R U P A 2
C31 C 0.1246(2) 0.40262(18) 0.46497(13) 0.0456(6) Uani 1 1 d . . . . .
C4 C 0.8800(3) 0.6645(2) 0.34317(14) 0.0573(7) Uani 1 1 d . . . . .
C12 C 0.5929(3) 0.2803(2) 0.33115(16) 0.0614(8) Uani 1 1 d . . . . .
H12A H 0.526762 0.282457 0.290469 0.074 Uiso 1 1 calc R U . . .
H12B H 0.657175 0.224028 0.327043 0.074 Uiso 1 1 calc R U . . .
C37 C 0.1126(3) -0.1303(2) 0.50802(16) 0.0656(8) Uani 1 1 d . . . . .
H37A H 0.020924 -0.105690 0.497674 0.098 Uiso 1 1 calc R U . . .
H37B H 0.157507 -0.097107 0.548129 0.098 Uiso 1 1 calc R U . . .
H37C H 0.113733 -0.206792 0.513504 0.098 Uiso 1 1 calc R U . . .
C36 C -0.0648(3) 0.0783(2) 0.31789(15) 0.0640(8) Uani 1 1 d . . . . .
H36A H -0.019896 0.104329 0.283913 0.096 Uiso 1 1 calc R U . . .
H36B H -0.095959 0.137935 0.340381 0.096 Uiso 1 1 calc R U . . .
H36C H -0.140363 0.034741 0.298518 0.096 Uiso 1 1 calc R U . . .
C13 C 0.5233(3) 0.2542(2) 0.38709(17) 0.0619(8) Uani 1 1 d . . . . .
H13A H 0.590288 0.235259 0.425506 0.074 Uiso 1 1 calc R U . . .
H13B H 0.465255 0.192452 0.375339 0.074 Uiso 1 1 calc R U . . .
C38 C 0.4638(4) 0.0388(3) 0.59845(15) 0.0795(11) Uani 1 1 d . . . . .
H38A H 0.538683 0.070266 0.582735 0.119 Uiso 1 1 calc R U . . .
H38B H 0.496497 -0.013069 0.632023 0.119 Uiso 1 1 calc R U . . .
H38C H 0.414861 0.093807 0.616487 0.119 Uiso 1 1 calc R U . . .
C6 C 0.8727(4) 0.7791(3) 0.36142(19) 0.0821(10) Uani 1 1 d . . . . .
H6A H 0.959111 0.812228 0.362818 0.123 Uiso 1 1 calc R U . . .
H6B H 0.847911 0.784494 0.404003 0.123 Uiso 1 1 calc R U . . .
H6C H 0.806307 0.814904 0.329262 0.123 Uiso 1 1 calc R U . . .
C7A C 1.0484(3) 0.4523(5) 0.2741(2) 0.0589(6) Uani 0.657(10) 1 d G . P A 1
C20A C 1.0112(3) 0.3510(5) 0.2491(3) 0.0589(6) Uani 0.657(10) 1 d G . P A 1
H20A H 0.926766 0.323400 0.251796 0.071 Uiso 0.657(10) 1 calc R U P A 1
C19A C 1.1002(4) 0.2908(4) 0.2199(2) 0.0589(6) Uani 0.657(10) 1 d G . P A 1
H19A H 1.075246 0.222972 0.203152 0.071 Uiso 0.657(10) 1 calc R U P A 1
C18A C 1.2264(3) 0.3320(5) 0.21580(18) 0.0589(6) Uani 0.657(10) 1 d G . P A 1
H18A H 1.285890 0.291699 0.196303 0.071 Uiso 0.657(10) 1 calc R U P A 1
C17A C 1.2636(3) 0.4333(5) 0.24084(19) 0.0589(6) Uani 0.657(10) 1 d G . P A 1
H17A H 1.348055 0.460855 0.238097 0.071 Uiso 0.657(10) 1 calc R U P A 1
C16A C 1.1747(4) 0.4935(5) 0.26999(19) 0.0589(6) Uani 0.657(10) 1 d G . P A 1
H16A H 1.199577 0.561285 0.286742 0.071 Uiso 0.657(10) 1 calc R U P A 1

loop_
_atom_site_aniso_label
_atom_site_aniso_U_11
_atom_site_aniso_U_22
_atom_site_aniso_U_33
_atom_site_aniso_U_23
_atom_site_aniso_U_13
_atom_site_aniso_U_12
O34 0.0463(9) 0.0433(10) 0.0556(10) -0.0012(8) 0.0011(8) -0.0136(8)
O31 0.0638(11) 0.0308(9) 0.0612(11) 0.0018(7) 0.0261(9) -0.0051(8)
O35 0.0679(12) 0.0425(10) 0.0545(11) 0.0079(8) -0.0022(9) 0.0065(9)
N24 0.0372(10) 0.0304(10) 0.0504(11) -0.0006(8) 0.0126(8) -0.0053(8)
N8 0.0374(10) 0.0531(13) 0.0616(13) 0.0043(10) 0.0202(9) -0.0061(9)
N1 0.0371(10) 0.0654(15) 0.0599(13) 0.0188(11) 0.0138(10) -0.0129(10)
C27 0.0339(10) 0.0330(11) 0.0404(12) -0.0030(9) 0.0127(9) -0.0067(9)
N32 0.0494(12) 0.0366(12) 0.0860(16) -0.0015(11) 0.0286(12) 0.0002(9)
C25 0.0324(10) 0.0288(11) 0.0461(12) 0.0002(9) 0.0170(9) -0.0021(8)
C26 0.0358(11) 0.0321(11) 0.0411(12) 0.0059(9) 0.0107(9) -0.0011(9)
N5 0.0460(12) 0.0721(17) 0.0683(15) 0.0203(12) 0.0103(11) -0.0192(11)
C29 0.0411(12) 0.0340(12) 0.0403(12) 0.0034(9) 0.0103(10) 0.0045(9)
C30 0.0362(11) 0.0349(12) 0.0465(13) -0.0042(10) 0.0079(9) -0.0032(9)
C15 0.0330(10) 0.0325(11) 0.0457(12) 0.0011(9) 0.0108(9) -0.0060(9)
C28 0.0416(11) 0.0278(11) 0.0447(12) 0.0000(9) 0.0181(10) -0.0035(9)
C22 0.0318(10) 0.0335(11) 0.0454(12) 0.0005(9) 0.0125(9) -0.0046(9)
C21 0.0326(10) 0.0303(11) 0.0440(12) 0.0009(9) 0.0105(9) -0.0044(9)
C10 0.0331(11) 0.0366(12) 0.0470(13) 0.0032(10) 0.0118(9) -0.0066(9)
C23 0.0355(11) 0.0329(11) 0.0459(12) -0.0008(9) 0.0111(9) -0.0026(9)
C11 0.0391(12) 0.0399(13) 0.0486(13) 0.0048(10) 0.0082(10) -0.0093(10)
C2 0.0326(11) 0.0557(15) 0.0449(13) 0.0132(11) 0.0079(10) -0.0069(10)
C14 0.0364(11) 0.0305(12) 0.0587(14) -0.0007(10) 0.0188(10) -0.0043(9)
N33 0.0595(14) 0.0415(13) 0.126(2) -0.0057(13) 0.0540(15) -0.0067(11)
C3 0.0400(12) 0.0510(15) 0.0472(13) 0.0113(11) 0.0043(10) -0.0153(11)
C9 0.0360(11) 0.0463(14) 0.0568(14) 0.0017(11) 0.0174(11) -0.0066(10)
C7B 0.0379(7) 0.0767(18) 0.0655(9) 0.0225(10) 0.0187(6) -0.0011(8)
C20B 0.0379(7) 0.0767(18) 0.0655(9) 0.0225(10) 0.0187(6) -0.0011(8)
C19B 0.0379(7) 0.0767(18) 0.0655(9) 0.0225(10) 0.0187(6) -0.0011(8)
C18B 0.0379(7) 0.0767(18) 0.0655(9) 0.0225(10) 0.0187(6) -0.0011(8)
C17B 0.0379(7) 0.0767(18) 0.0655(9) 0.0225(10) 0.0187(6) -0.0011(8)
C16B 0.0379(7) 0.0767(18) 0.0655(9) 0.0225(10) 0.0187(6) -0.0011(8)
C31 0.0434(13) 0.0306(12) 0.0678(16) -0.0027(11) 0.0236(12) -0.0028(10)
C4 0.0474(14) 0.0614(18) 0.0621(17) 0.0152(14) 0.0074(13) -0.0208(13)
C12 0.0533(15) 0.0438(15) 0.098(2) -0.0160(14) 0.0422(15) -0.0099(12)
C37 0.077(2) 0.0462(16) 0.083(2) 0.0120(14) 0.0403(17) -0.0080(14)
C36 0.0537(16) 0.0670(19) 0.0640(18) -0.0004(15) -0.0075(14) -0.0105(14)
C13 0.0539(15) 0.0362(14) 0.107(2) 0.0002(14) 0.0451(16) -0.0015(12)
C38 0.108(3) 0.062(2) 0.0543(18) -0.0070(15) -0.0199(17) 0.0274(18)
C6 0.077(2) 0.064(2) 0.106(3) 0.0062(19) 0.0212(19) -0.0366(17)
C7A 0.0379(7) 0.0767(18) 0.0655(9) 0.0225(10) 0.0187(6) -0.0011(8)
C20A 0.0379(7) 0.0767(18) 0.0655(9) 0.0225(10) 0.0187(6) -0.0011(8)
C19A 0.0379(7) 0.0767(18) 0.0655(9) 0.0225(10) 0.0187(6) -0.0011(8)
C18A 0.0379(7) 0.0767(18) 0.0655(9) 0.0225(10) 0.0187(6) -0.0011(8)
C17A 0.0379(7) 0.0767(18) 0.0655(9) 0.0225(10) 0.0187(6) -0.0011(8)
C16A 0.0379(7) 0.0767(18) 0.0655(9) 0.0225(10) 0.0187(6) -0.0011(8)

loop_
_atom_type_symbol
_atom_type_description
_atom_type_scat_dispersion_real
_atom_type_scat_dispersion_imag
_atom_type_scat_source
C C 0.0033 0.0016 'International Tables Vol C Tables 4.2.6.8 and 6.1.1.4'
H H 0.0000 0.0000 'International Tables Vol C Tables 4.2.6.8 and 6.1.1.4'
N N 0.0061 0.0033 'International Tables Vol C Tables 4.2.6.8 and 6.1.1.4'
O O 0.0106 0.0060 'International Tables Vol C Tables 4.2.6.8 and 6.1.1.4'

loop_
_geom_angle_atom_site_label_1
_geom_angle_atom_site_label_2
_geom_angle_atom_site_label_3
_geom_angle
_geom_angle_site_symmetry_1
_geom_angle_site_symmetry_3
_geom_angle_publ_flag
C27 O34 C36 118.14(19) . . ?
C28 O31 C37 113.83(19) . . ?
C29 O35 C38 116.5(2) . . ?
C23 N24 C15 118.60(18) . . ?
C9 N8 C2 114.4(2) . . ?
N5 N1 C7A 121.3(3) . . ?
C2 N1 N5 109.4(2) . . ?
C2 N1 C7A 129.3(3) . . ?
C7B N1 N5 115.3(5) . . ?
C7B N1 C2 135.3(5) . . ?
O34 C27 C26 124.4(2) . . ?
O34 C27 C28 115.50(19) . . ?
C26 C27 C28 120.1(2) . . ?
H32A N32 H32B 108.2 . . ?
C23 N32 H32A 108.3 . . ?
C23 N32 H32B 111.0 . . ?
C26 C25 C30 120.7(2) . . ?
C26 C25 C21 121.5(2) . . ?
C30 C25 C21 117.78(19) . . ?
C27 C26 H26 120.1 . . ?
C25 C26 C27 119.8(2) . . ?
C25 C26 H26 120.1 . . ?
C4 N5 N1 107.8(2) . . ?
O35 C29 C30 123.5(2) . . ?
O35 C29 C28 115.7(2) . . ?
C28 C29 C30 120.8(2) . . ?
C25 C30 C29 119.3(2) . . ?
C25 C30 H30 120.4 . . ?
C29 C30 H30 120.4 . . ?
N24 C15 C10 117.19(19) . . ?
N24 C15 C14 123.79(19) . . ?
C14 C15 C10 119.0(2) . . ?
O31 C28 C27 119.8(2) . . ?
O31 C28 C29 120.8(2) . . ?
C29 C28 C27 119.3(2) . . ?
C21 C22 C23 119.42(18) . . ?
C21 C22 C31 118.90(19) . . ?
C23 C22 C31 121.7(2) . . ?
C22 C21 C25 121.14(18) . . ?
C14 C21 C25 120.08(19) . . ?
C14 C21 C22 118.77(19) . . ?
C11 C10 C15 122.0(2) . . ?
C11 C10 C9 118.7(2) . . ?
C9 C10 C15 119.32(19) . . ?
N24 C23 N32 117.5(2) . . ?
N24 C23 C22 121.4(2) . . ?
N32 C23 C22 121.1(2) . . ?
C10 C11 H11 121.1 . . ?
C10 C11 C3 117.8(2) . . ?
C3 C11 H11 121.1 . . ?
N8 C2 N1 126.2(2) . . ?
N8 C2 C3 126.4(2) . . ?
N1 C2 C3 107.4(2) . . ?
C15 C14 C13 120.3(2) . . ?
C21 C14 C15 117.9(2) . . ?
C21 C14 C13 121.8(2) . . ?
C11 C3 C2 118.0(2) . . ?
C11 C3 C4 136.8(3) . . ?
C2 C3 C4 105.2(2) . . ?
N8 C9 C10 124.7(2) . . ?
N8 C9 C12 116.3(2) . . ?
C10 C9 C12 118.92(19) . . ?
N1 C7B C20B 122.4(7) . . ?
N1 C7B C16B 117.6(7) . . ?
C20B C7B C16B 120.0 . . ?
C7B C20B H20B 120.0 . . ?
C19B C20B C7B 120.0 . . ?
C19B C20B H20B 120.0 . . ?
C20B C19B H19B 120.0 . . ?
C20B C19B C18B 120.0 . . ?
C18B C19B H19B 120.0 . . ?
C19B C18B H18B 120.0 . . ?
C17B C18B C19B 120.0 . . ?
C17B C18B H18B 120.0 . . ?
C18B C17B H17B 120.0 . . ?
C16B C17B C18B 120.0 . . ?
C16B C17B H17B 120.0 . . ?
C7B C16B H16B 120.0 . . ?
C17B C16B C7B 120.0 . . ?
C17B C16B H16B 120.0 . . ?
N33 C31 C22 178.3(3) . . ?
N5 C4 C3 110.2(3) . . ?
N5 C4 C6 122.0(2) . . ?
C3 C4 C6 127.7(3) . . ?
C9 C12 H12A 109.2 . . ?
C9 C12 H12B 109.2 . . ?
H12A C12 H12B 107.9 . . ?
C13 C12 C9 112.2(2) . . ?
C13 C12 H12A 109.2 . . ?
C13 C12 H12B 109.2 . . ?
O31 C37 H37A 109.5 . . ?
O31 C37 H37B 109.5 . . ?
O31 C37 H37C 109.5 . . ?
H37A C37 H37B 109.5 . . ?
H37A C37 H37C 109.5 . . ?
H37B C37 H37C 109.5 . . ?
O34 C36 H36A 109.5 . . ?
O34 C36 H36B 109.5 . . ?
O34 C36 H36C 109.5 . . ?
H36A C36 H36B 109.5 . . ?
H36A C36 H36C 109.5 . . ?
H36B C36 H36C 109.5 . . ?
C14 C13 H13A 109.2 . . ?
C14 C13 H13B 109.2 . . ?
C12 C13 C14 112.3(2) . . ?
C12 C13 H13A 109.2 . . ?
C12 C13 H13B 109.2 . . ?
H13A C13 H13B 107.9 . . ?
O35 C38 H38A 109.5 . . ?
O35 C38 H38B 109.5 . . ?
O35 C38 H38C 109.5 . . ?
H38A C38 H38B 109.5 . . ?
H38A C38 H38C 109.5 . . ?
H38B C38 H38C 109.5 . . ?
C4 C6 H6A 109.5 . . ?
C4 C6 H6B 109.5 . . ?
C4 C6 H6C 109.5 . . ?
H6A C6 H6B 109.5 . . ?
H6A C6 H6C 109.5 . . ?
H6B C6 H6C 109.5 . . ?
C20A C7A N1 121.0(3) . . ?
C20A C7A C16A 120.0 . . ?
C16A C7A N1 119.0(3) . . ?
C7A C20A H20A 120.0 . . ?
C19A C20A C7A 120.0 . . ?
C19A C20A H20A 120.0 . . ?
C20A C19A H19A 120.0 . . ?
C20A C19A C18A 120.0 . . ?
C18A C19A H19A 120.0 . . ?
C19A C18A H18A 120.0 . . ?
C17A C18A C19A 120.0 . . ?
C17A C18A H18A 120.0 . . ?
C18A C17A H17A 120.0 . . ?
C18A C17A C16A 120.0 . . ?
C16A C17A H17A 120.0 . . ?
C7A C16A H16A 120.0 . . ?
C17A C16A C7A 120.0 . . ?
C17A C16A H16A 120.0 . . ?

loop_
_geom_bond_atom_site_label_1
_geom_bond_atom_site_label_2
_geom_bond_distance
_geom_bond_site_symmetry_2
_geom_bond_publ_flag
O34 C27 1.365(3) . ?
O34 C36 1.417(3) . ?
O31 C28 1.381(3) . ?
O31 C37 1.415(3) . ?
O35 C29 1.369(3) . ?
O35 C38 1.423(3) . ?
N24 C15 1.343(3) . ?
N24 C23 1.340(3) . ?
N8 C2 1.337(3) . ?
N8 C9 1.336(3) . ?
N1 N5 1.382(3) . ?
N1 C2 1.371(3) . ?
N1 C7B 1.314(7) . ?
N1 C7A 1.477(4) . ?
C27 C26 1.388(3) . ?
C27 C28 1.395(3) . ?
N32 H32A 0.8648 . ?
N32 H32B 0.8659 . ?
N32 C23 1.361(3) . ?
C25 C26 1.381(3) . ?
C25 C30 1.385(3) . ?
C25 C21 1.492(3) . ?
C26 H26 0.9300 . ?
N5 C4 1.314(4) . ?
C29 C30 1.388(3) . ?
C29 C28 1.385(3) . ?
C30 H30 0.9300 . ?
C15 C10 1.482(3) . ?
C15 C14 1.396(3) . ?
C22 C21 1.396(3) . ?
C22 C23 1.413(3) . ?
C22 C31 1.429(3) . ?
C21 C14 1.393(3) . ?
C10 C11 1.386(3) . ?
C10 C9 1.419(3) . ?
C11 H11 0.9300 . ?
C11 C3 1.395(3) . ?
C2 C3 1.396(4) . ?
C14 C13 1.500(3) . ?
N33 C31 1.144(3) . ?
C3 C4 1.425(3) . ?
C9 C12 1.499(3) . ?
C7B C20B 1.3900 . ?
C7B C16B 1.3900 . ?
C20B H20B 0.9300 . ?
C20B C19B 1.3900 . ?
C19B H19B 0.9300 . ?
C19B C18B 1.3900 . ?
C18B H18B 0.9300 . ?
C18B C17B 1.3900 . ?
C17B H17B 0.9300 . ?
C17B C16B 1.3900 . ?
C16B H16B 0.9300 . ?
C4 C6 1.483(5) . ?
C12 H12A 0.9700 . ?
C12 H12B 0.9700 . ?
C12 C13 1.495(4) . ?
C37 H37A 0.9600 . ?
C37 H37B 0.9600 . ?
C37 H37C 0.9600 . ?
C36 H36A 0.9600 . ?
C36 H36B 0.9600 . ?
C36 H36C 0.9600 . ?
C13 H13A 0.9700 . ?
C13 H13B 0.9700 . ?
C38 H38A 0.9600 . ?
C38 H38B 0.9600 . ?
C38 H38C 0.9600 . ?
C6 H6A 0.9600 . ?
C6 H6B 0.9600 . ?
C6 H6C 0.9600 . ?
C7A C20A 1.3900 . ?
C7A C16A 1.3900 . ?
C20A H20A 0.9300 . ?
C20A C19A 1.3900 . ?
C19A H19A 0.9300 . ?
C19A C18A 1.3900 . ?
C18A H18A 0.9300 . ?
C18A C17A 1.3900 . ?
C17A H17A 0.9300 . ?
C17A C16A 1.3900 . ?
C16A H16A 0.9300 . ?

loop_
_geom_hbond_atom_site_label_D
_geom_hbond_atom_site_label_H
_geom_hbond_atom_site_label_A
_geom_hbond_distance_DH
_geom_hbond_distance_HA
_geom_hbond_distance_DA
_geom_hbond_angle_DHA
_geom_hbond_site_symmetry_A
_geom_hbond_publ_flag
N32 H32B N33 0.87 2.49 3.167(3) 135.9 3_566 yes
C20B H20B N8 0.93 2.42 3.048(7) 124.4 . yes
C17B H17B O34 0.93 2.63 3.336(6) 132.9 2_655 yes
C6 H6A O34 0.96 2.63 3.333(3) 130.3 1_665 yes
C20A H20A N8 0.93 2.35 2.989(4) 125.6 . yes
C17A H17A O34 0.93 2.73 3.449(4) 134.5 2_655 yes

loop_
_geom_torsion_atom_site_label_1
_geom_torsion_atom_site_label_2
_geom_torsion_atom_site_label_3
_geom_torsion_atom_site_label_4
_geom_torsion
_geom_torsion_site_symmetry_1
_geom_torsion_site_symmetry_2
_geom_torsion_site_symmetry_3
_geom_torsion_site_symmetry_4
_geom_torsion_publ_flag
O34 C27 C26 C25 178.7(2) . . . . ?
O34 C27 C28 O31 6.4(3) . . . . ?
O34 C27 C28 C29 -176.36(19) . . . . ?
O35 C29 C30 C25 178.9(2) . . . . ?
O35 C29 C28 O31 -4.5(3) . . . . ?
O35 C29 C28 C27 178.35(19) . . . . ?
N24 C15 C10 C11 12.3(3) . . . . ?
N24 C15 C10 C9 -167.2(2) . . . . ?
N24 C15 C14 C21 1.8(4) . . . . ?
N24 C15 C14 C13 -177.8(2) . . . . ?
N8 C2 C3 C11 2.5(4) . . . . ?
N8 C2 C3 C4 -178.4(2) . . . . ?
N8 C9 C12 C13 146.2(3) . . . . ?
N1 N5 C4 C3 0.5(3) . . . . ?
N1 N5 C4 C6 -178.2(3) . . . . ?
N1 C2 C3 C11 -178.3(2) . . . . ?
N1 C2 C3 C4 0.8(3) . . . . ?
N1 C7B C20B C19B 178.7(8) . . . . ?
N1 C7B C16B C17B -178.8(7) . . . . ?
N1 C7A C20A C19A 178.2(4) . . . . ?
N1 C7A C16A C17A -178.3(4) . . . . ?
C25 C21 C14 C15 -178.7(2) . . . . ?
C25 C21 C14 C13 0.9(4) . . . . ?
C26 C27 C28 O31 -174.05(19) . . . . ?
C26 C27 C28 C29 3.1(3) . . . . ?
C26 C25 C30 C29 2.3(3) . . . . ?
C26 C25 C21 C22 75.5(3) . . . . ?
C26 C25 C21 C14 -105.7(3) . . . . ?
N5 N1 C2 N8 178.7(2) . . . . ?
N5 N1 C2 C3 -0.6(3) . . . . ?
N5 N1 C7B C20B -176.4(4) . . . . ?
N5 N1 C7B C16B 2.3(7) . . . . ?
N5 N1 C7A C20A -166.8(2) . . . . ?
N5 N1 C7A C16A 11.4(4) . . . . ?
C30 C25 C26 C27 -2.0(3) . . . . ?
C30 C25 C21 C22 -107.5(2) . . . . ?
C30 C25 C21 C14 71.3(3) . . . . ?
C30 C29 C28 O31 174.3(2) . . . . ?
C30 C29 C28 C27 -2.9(3) . . . . ?
C15 N24 C23 N32 177.5(2) . . . . ?
C15 N24 C23 C22 -1.5(3) . . . . ?
C15 C10 C11 C3 179.1(2) . . . . ?
C15 C10 C9 N8 -177.7(2) . . . . ?
C15 C10 C9 C12 4.9(4) . . . . ?
C15 C14 C13 C12 -33.1(4) . . . . ?
C28 C27 C26 C25 -0.7(3) . . . . ?
C28 C29 C30 C25 0.2(3) . . . . ?
C22 C21 C14 C15 0.1(3) . . . . ?
C22 C21 C14 C13 179.8(2) . . . . ?
C21 C25 C26 C27 174.92(19) . . . . ?
C21 C25 C30 C29 -174.76(19) . . . . ?
C21 C22 C23 N24 3.4(3) . . . . ?
C21 C22 C23 N32 -175.6(2) . . . . ?
C21 C14 C13 C12 147.3(3) . . . . ?
C10 C15 C14 C21 -178.7(2) . . . . ?
C10 C15 C14 C13 1.6(4) . . . . ?
C10 C11 C3 C2 -0.9(3) . . . . ?
C10 C11 C3 C4 -179.6(3) . . . . ?
C10 C9 C12 C13 -36.3(4) . . . . ?
C23 N24 C15 C10 179.5(2) . . . . ?
C23 N24 C15 C14 -1.1(3) . . . . ?
C23 C22 C21 C25 176.3(2) . . . . ?
C23 C22 C21 C14 -2.6(3) . . . . ?
C11 C10 C9 N8 2.8(4) . . . . ?
C11 C10 C9 C12 -174.6(2) . . . . ?
C11 C3 C4 N5 178.0(3) . . . . ?
C11 C3 C4 C6 -3.5(5) . . . . ?
C2 N8 C9 C10 -1.3(4) . . . . ?
C2 N8 C9 C12 176.0(2) . . . . ?
C2 N1 N5 C4 0.0(3) . . . . ?
C2 N1 C7B C20B 3.9(9) . . . . ?
C2 N1 C7B C16B -177.3(4) . . . . ?
C2 N1 C7A C20A 14.2(4) . . . . ?
C2 N1 C7A C16A -167.5(3) . . . . ?
C2 C3 C4 N5 -0.8(3) . . . . ?
C2 C3 C4 C6 177.7(3) . . . . ?
C14 C15 C10 C11 -167.2(2) . . . . ?
C14 C15 C10 C9 13.3(3) . . . . ?
C9 N8 C2 N1 179.5(2) . . . . ?
C9 N8 C2 C3 -1.3(4) . . . . ?
C9 C10 C11 C3 -1.5(3) . . . . ?
C9 C12 C13 C14 48.8(3) . . . . ?
C7B N1 N5 C4 -179.7(5) . . . . ?
C7B N1 C2 N8 -1.6(7) . . . . ?
C7B N1 C2 C3 179.1(6) . . . . ?
C7B C20B C19B C18B 0.0 . . . . ?
C20B C7B C16B C17B 0.0 . . . . ?
C20B C19B C18B C17B 0.0 . . . . ?
C19B C18B C17B C16B 0.0 . . . . ?
C18B C17B C16B C7B 0.0 . . . . ?
C16B C7B C20B C19B 0.0 . . . . ?
C31 C22 C21 C25 -3.1(3) . . . . ?
C31 C22 C21 C14 178.0(2) . . . . ?
C31 C22 C23 N24 -177.2(2) . . . . ?
C31 C22 C23 N32 3.7(4) . . . . ?
C37 O31 C28 C27 -106.6(3) . . . . ?
C37 O31 C28 C29 76.2(3) . . . . ?
C36 O34 C27 C26 -8.4(3) . . . . ?
C36 O34 C27 C28 171.0(2) . . . . ?
C38 O35 C29 C30 14.2(4) . . . . ?
C38 O35 C29 C28 -167.1(2) . . . . ?
C7A N1 N5 C4 -179.1(3) . . . . ?
C7A N1 C2 N8 -2.3(5) . . . . ?
C7A N1 C2 C3 178.5(3) . . . . ?
C7A C20A C19A C18A 0.0 . . . . ?
C20A C7A C16A C17A 0.0 . . . . ?
C20A C19A C18A C17A 0.0 . . . . ?
C19A C18A C17A C16A 0.0 . . . . ?
C18A C17A C16A C7A 0.0 . . . . ?
C16A C7A C20A C19A 0.0 . . . . ?
